data_2000770
loop_
_publ_author_name
'Britton, D.'

_publ_section_title
;
 The crystal packing of 4,7-dibromobenzofurazan 1-oxide
;
_journal_issue 7
_journal_name_full 'Acta Crystallographica Section C'
_journal_page_first 1283
_journal_page_last 1285
_journal_paper_doi 10.1107/S0108270191014774
_journal_volume 48
_journal_year 1992
_chemical_formula_sum 'C6 H2 Br2 N2 O2'
_chemical_formula_weight 293.90
_symmetry_cell_setting monoclinic
_symmetry_space_group_name_Hall '-C 2yc'
_symmetry_space_group_name_H-M 'C 1 2/c 1'
_cell_angle_alpha 90
_cell_angle_beta 105.97(7)
_cell_angle_gamma 90
_cell_formula_units_Z 24
_cell_length_a 23.08(3)
_cell_length_b 7.842(3)
_cell_length_c 28.081(13)
_cell_volume 4886(7)
_diffrn_radiation_type Mo
_diffrn_radiation_wavelength 0.71069
_exptl_absorpt_coefficient_mu 9.81
_exptl_crystal_density_diffrn 2.396(6)
_exptl_crystal_F_000 3312
_cod_data_source_file cr0354.cif
_cod_data_source_block cr0354a
_cod_original_cell_volume 4886.4
_cod_database_code 2000770

loop_
_atom_site_label
_atom_site_fract_x
_atom_site_fract_y
_atom_site_fract_z
N1A .6115(6) .517(2) .6030(5)
O1A .5849(5) .618(2) .5723(4)
O2A .6549(5) .5780(10) .6465(4)
N2A .6808(6) .445(2) .6764(4)
C1A .6135(7) .343(2) .6076(5)
C2A .6555(7) .306(3) .6534(5)
C3A .6653(7) .137(2) .6677(5)
C4A .6356(8) .006(3) .6381(6)
C5A .5926(8) .049(3) .5918(6)
C6A .5810(6) .212(2) .5759(5)
Br3A .72233(9) .0815(2) .72867(6)
Br6A .52379(8) .2703(2) .51571(5)
N1B .3811(6) .623(2) .2206(4)
O1B .4072(6) .731(2) .2519(4)
O2B .3400(5) .690(2) .1759(3)
N2B .3154(6) .557(2) .1456(4)
C1B .3796(7) .452(2) .2172(5)
C2B .3379(7) .419(2) .1700(5)
C3B .3279(8) .249(2) .1565(6)
C4B .3560(8) .128(3) .1875(6)
C5B .3983(8) .168(3) .2339(6)
C6B .4109(7) .321(2) .2487(5)
Br3B .27237(8) .1955(3) .09482(6)
Br6B .46704(8) .3815(3) .30866(6)
N1C .1412(6) -.002(2) -.0241(5)
O1C .1715(6) .071(2) .0096(4)
O2C .1030(5) .0810(10) -.0669(4)
N2C .0701(6) -.029(2) -.1006(5)
C1C .1307(7) -.169(3) -.0348(5)
C2C .0886(7) -.185(3) -.0809(5)
C3C .0701(7) -.343(2) -.1018(5)
C4C .0919(8) -.487(3) -.0755(6)
C5C .1347(8) -.480(3) -.0278(6)
C6C .1552(7) -.321(3) -.0083(5)
Br3C .01312(8) -.3500(3) -.16486(6)
Br6C .21403(8) -.3156(3) .05306(6)
H4A .6434 -.1095 .6478
H5A .5714 -.0408 .5716
H4B .3479 .0123 .1786
H5B .4176 .0769 .2545
H4C .0783 -.5949 -.0893
H5C .1489 -.5820 -.0100

loop_
_geom_bond_atom_site_label_1
_geom_bond_atom_site_label_2
_geom_bond_distance
N1A O1A 1.21(2)
N1A O2A 1.44(2)
N1A C1A 1.37(2)
O2A N2A 1.370(10)
N2A C2A 1.32(2)
C1A C2A 1.41(2)
C1A C6A 1.43(2)
C2A C3A 1.39(2)
C3A C4A 1.38(2)
C3A Br3A 1.900(10)
C4A C5A 1.44(2)
C5A C6A 1.36(2)
C6A Br6A 1.890(10)
N1B O1B 1.240(10)
N1B O2B 1.450(10)
N1B C1B 1.35(2)
O2B N2B 1.37(2)
N2B C2B 1.31(2)
C1B C2B 1.43(2)
C1B C6B 1.42(2)
C2B C3B 1.39(2)
C3B C4B 1.33(2)
C3B Br3B 1.900(10)
C4B C5B 1.43(2)
C5B C6B 1.28(3)
C6B Br6B 1.880(10)
N1C O1C 1.16(2)
N1C O2C 1.44(2)
N1C C1C 1.35(2)
O2C N2C 1.350(10)
N2C C2C 1.37(2)
C1C C2C 1.39(2)
C1C C6C 1.44(2)
C2C C3C 1.39(2)
C3C C4C 1.37(2)
C3C Br3C 1.890(10)
C4C C5C 1.43(2)
C5C C6C 1.40(3)
C6C Br6C 1.880(10)
